data_7114673
loop_
_publ_author_name
'Figuerola, Albert'
'Diaz, Carmen'
'El Fallah, Mohamed S.'
'Ribas, Joan'
'Maestro, Miguel'
'Mah\'ia, Jos\'e'

_publ_section_title
;
 Structure and magnetism of the first cyano-bridged hetero-one-dimensional
 GdIII--CrIII complexes
;
_journal_issue 13
_journal_name_full 'Chemical Communications'
_journal_page_first 1204
_journal_paper_doi 10.1039/b102739p
_journal_year 2001
_chemical_formula_moiety 'C31 H36 Cr Gd N11 O8'
_chemical_formula_sum 'C31 H36 Cr Gd N11 O8'
_chemical_formula_weight 899.96
_chemical_name_systematic
; 
? 
;
_space_group_IT_number 2
_symmetry_cell_setting triclinic
_symmetry_space_group_name_Hall '-P 1'
_symmetry_space_group_name_H-M 'P -1'
_atom_sites_solution_hydrogens geom
_atom_sites_solution_primary direct
_atom_sites_solution_secondary difmap
_audit_creation_method SHELXL-97
_cell_angle_alpha 83.55
_cell_angle_beta 83.7750(10)
_cell_angle_gamma 65.0920(10)
_cell_formula_units_Z 2
_cell_length_a 9.8152(3)
_cell_length_b 10.7725(3)
_cell_length_c 19.7038(6)
_cell_measurement_temperature 173(2)
_cell_volume 1873.30(10)
_computing_cell_refinement 'Bruker SAINT'
_computing_data_collection 'Bruker SMART'
_computing_data_reduction 'Bruker SAINT'
_computing_molecular_graphics 'Bruker SHELXTL'
_computing_publication_material 'Bruker SHELXTL'
_computing_structure_refinement 'SHELXL-97 (Sheldrick, 1997)'
_computing_structure_solution 'SHELXS-97 (Sheldrick, 1990)'
_diffrn_ambient_temperature 173(2)
_diffrn_measured_fraction_theta_full 0.947
_diffrn_measured_fraction_theta_max 0.947
_diffrn_measurement_device_type 'CCD area detector'
_diffrn_measurement_method 'phi and omega scans'
_diffrn_radiation_monochromator graphite
_diffrn_radiation_source 'fine-focus sealed tube'
_diffrn_radiation_type MoK\a
_diffrn_radiation_wavelength 0.71073
_diffrn_reflns_av_R_equivalents 0.0308
_diffrn_reflns_av_sigmaI/netI 0.0596
_diffrn_reflns_limit_h_max 13
_diffrn_reflns_limit_h_min -8
_diffrn_reflns_limit_k_max 14
_diffrn_reflns_limit_k_min -14
_diffrn_reflns_limit_l_max 22
_diffrn_reflns_limit_l_min -26
_diffrn_reflns_number 12920
_diffrn_reflns_theta_full 28.31
_diffrn_reflns_theta_max 28.31
_diffrn_reflns_theta_min 2.09
_diffrn_standards_decay_% -2.08
_exptl_absorpt_coefficient_mu 2.107
_exptl_absorpt_correction_T_max 0.6780
_exptl_absorpt_correction_T_min 0.3903
_exptl_absorpt_correction_type empirical
_exptl_absorpt_process_details Sadabs
_exptl_crystal_colour 'Pale yellow'
_exptl_crystal_density_diffrn 1.595
_exptl_crystal_density_method 'not measured'
_exptl_crystal_description Block
_exptl_crystal_F_000 902
_exptl_crystal_size_max 0.55
_exptl_crystal_size_mid 0.25
_exptl_crystal_size_min 0.20
_refine_diff_density_max 2.159
_refine_diff_density_min -3.427
_refine_diff_density_rms 0.125
_refine_ls_extinction_method none
_refine_ls_goodness_of_fit_ref 1.017
_refine_ls_hydrogen_treatment mixed
_refine_ls_matrix_type full
_refine_ls_number_parameters 488
_refine_ls_number_reflns 8824
_refine_ls_number_restraints 0
_refine_ls_restrained_S_all 1.017
_refine_ls_R_factor_all 0.0392
_refine_ls_R_factor_gt 0.0339
_refine_ls_shift/su_max 0.000
_refine_ls_shift/su_mean 0.000
_refine_ls_structure_factor_coef Fsqd
_refine_ls_weighting_details 'calc w=1/[\s^2^(Fo^2^)+(0.0353P)^2^+0.0000P] where P=(Fo^2^+2Fc^2^)/3'
_refine_ls_weighting_scheme calc
_refine_ls_wR_factor_gt 0.0791
_refine_ls_wR_factor_ref 0.0810
_reflns_number_gt 7867
_reflns_number_total 8824
_reflns_threshold_expression >2sigma(I)
_cod_data_source_file b102739p.txt
_cod_data_source_block for_complex_2
_cod_depositor_comments
;
The following automatic conversions were performed:

'_symmetry_cell_setting' value 'Triclinic' changed to 'triclinic'
according to
/usr/data/users/saulius/automatic-downloads/retrospective/RSC/lib/dictionaries/cif_core.dic
dictionary named 'cif_core.dic' version 2.4.2 from 2011-04-26.

Automatic conversion script
Id: cif_fix_values 2281 2013-09-26 08:29:07Z andrius 
;
_cod_original_sg_symbol_H-M P-1
_cod_database_code 7114673

loop_
_symmetry_equiv_pos_as_xyz
'x, y, z'
'-x, -y, -z'

loop_
_atom_site_label
_atom_site_type_symbol
_atom_site_fract_x
_atom_site_fract_y
_atom_site_fract_z
_atom_site_U_iso_or_equiv
_atom_site_adp_type
_atom_site_occupancy
_atom_site_symmetry_multiplicity
_atom_site_calc_flag
_atom_site_refinement_flags
_atom_site_disorder_assembly
_atom_site_disorder_group
Gd1 Gd 0.279224(15) 0.090463(14) 0.246036(7) 0.01304(5) Uani 1 1 d . . .
Cr1 Cr 0.72337(5) -0.45703(5) 0.22669(2) 0.01379(10) Uani 1 1 d . . .
O1 O 0.3154(3) 0.2782(2) 0.18243(12) 0.0241(5) Uani 1 1 d . . .
H1A H 0.2598 0.3213 0.1498 0.029 Uiso 1 1 d R . .
H1B H 0.3586 0.3308 0.1858 0.029 Uiso 1 1 d R . .
O2 O 0.2540(3) -0.0111(3) 0.35578(11) 0.0295(6) Uani 1 1 d . . .
H2A H 0.2429 -0.0857 0.3627 0.035 Uiso 1 1 d R . .
H2B H 0.2787 0.0041 0.3930 0.035 Uiso 1 1 d R . .
O3 O 0.2779(3) 0.0729(2) 0.12491(11) 0.0224(5) Uani 1 1 d . . .
H3A H 0.2295 0.1438 0.0993 0.027 Uiso 1 1 d R . .
H3B H 0.2456 0.0148 0.1164 0.027 Uiso 1 1 d R . .
O4 O 0.1345(2) -0.0373(2) 0.23556(11) 0.0189(4) Uani 1 1 d . . .
H4A H 0.0821 -0.0138 0.2009 0.023 Uiso 1 1 d R . .
H4B H 0.1659 -0.1240 0.2369 0.023 Uiso 1 1 d R . .
O5 O 0.1349(3) 0.3429(2) 0.07120(12) 0.0275(5) Uani 1 1 d . . .
H5A H 0.1649 0.3573 0.0302 0.033 Uiso 1 1 d R . .
H5B H 0.0465 0.4063 0.0695 0.033 Uiso 1 1 d R . .
O6 O 0.2268(3) -0.3143(2) 0.25937(13) 0.0293(5) Uani 1 1 d . . .
H6A H 0.2983 -0.3833 0.2423 0.035 Uiso 1 1 d R . .
H6B H 0.1572 -0.3390 0.2541 0.035 Uiso 1 1 d R . .
O7 O 0.4164(7) -0.3845(6) 0.4841(3) 0.0491(17) Uani 0.555(6) 1 d P A 1
H7A H 0.4323 -0.4499 0.4595 0.059 Uiso 0.555(6) 1 d PR A 1
H7B H 0.4227 -0.3998 0.5271 0.059 Uiso 0.555(6) 1 d PR A 1
O8 O 0.2125(8) -0.2315(6) 0.3895(3) 0.0446(16) Uani 0.555(6) 1 d P A 1
H8A H 0.2735 -0.2764 0.4200 0.053 Uiso 0.555(6) 1 d PR A 1
H8B H 0.2595 -0.2885 0.3595 0.053 Uiso 0.555(6) 1 d PR A 1
O7' O 0.1866(13) -0.2482(11) 0.5178(5) 0.098(4) Uani 0.445(6) 1 d P A 2
H7A' H 0.2334 -0.3158 0.5455 0.118 Uiso 0.445(6) 1 d PR A 2
H7B' H 0.2670 -0.2555 0.4941 0.118 Uiso 0.445(6) 1 d PR A 2
O8' O 0.3195(8) -0.2904(6) 0.3808(3) 0.0318(15) Uani 0.445(6) 1 d P A 2
H8C' H 0.2838 -0.2823 0.4221 0.038 Uiso 0.445(6) 1 d PR A 2
H8D' H 0.2722 -0.3039 0.3507 0.038 Uiso 0.445(6) 1 d PR A 2
N1 N 0.4664(3) -0.1482(3) 0.23103(14) 0.0222(6) Uani 1 1 d . . .
N2 N 0.6647(4) -0.4980(4) 0.38966(16) 0.0427(9) Uani 1 1 d . . .
N3 N 0.9630(4) -0.3359(4) 0.24493(18) 0.0362(7) Uani 1 1 d . . .
N4 N 0.0177(3) 0.2580(3) 0.22867(14) 0.0212(5) Uani 1 1 d . . .
N5 N 0.8001(4) -0.4207(3) 0.06463(15) 0.0324(7) Uani 1 1 d . . .
N6 N 0.4868(3) -0.5844(3) 0.20925(15) 0.0268(6) Uani 1 1 d . . .
N7 N 0.5159(3) 0.0919(3) 0.28584(13) 0.0190(5) Uani 1 1 d . . .
N8 N 0.2393(3) 0.2599(3) 0.33600(13) 0.0214(6) Uani 1 1 d . . .
N9 N 1.2382(3) -0.1496(3) 0.08792(14) 0.0230(6) Uani 1 1 d . . .
N10 N 0.9548(3) 0.0378(3) 0.11973(15) 0.0295(7) Uani 1 1 d . . .
N11 N 0.3074(4) 0.0423(3) 0.48325(15) 0.0337(7) Uani 1 1 d . . .
C1 C 0.5532(3) -0.2603(3) 0.22819(16) 0.0189(6) Uani 1 1 d . . .
C2 C 0.6881(4) -0.4850(3) 0.33161(17) 0.0234(7) Uani 1 1 d . . .
C3 C 0.8753(3) -0.3766(3) 0.23916(17) 0.0215(6) Uani 1 1 d . . .
C4 C 0.9067(3) -0.6460(3) 0.22687(15) 0.0168(6) Uani 1 1 d . . .
C5 C 0.7672(3) -0.4320(3) 0.12181(16) 0.0210(6) Uani 1 1 d . . .
C6 C 0.5725(3) -0.5410(3) 0.21437(16) 0.0189(6) Uani 1 1 d . . .
C7 C 0.6533(4) 0.0068(4) 0.26099(18) 0.0250(7) Uani 1 1 d . . .
H7C H 0.6593 -0.0536 0.2294 0.030 Uiso 1 1 calc R . .
C8 C 0.7853(4) 0.0048(4) 0.2798(2) 0.0319(8) Uani 1 1 d . . .
H8C H 0.8777 -0.0557 0.2612 0.038 Uiso 1 1 calc R . .
C9 C 0.7789(4) 0.0926(4) 0.3261(2) 0.0363(9) Uani 1 1 d . . .
H9A H 0.8667 0.0929 0.3395 0.044 Uiso 1 1 calc R . .
C10 C 0.6397(4) 0.1810(4) 0.3527(2) 0.0332(8) Uani 1 1 d . . .
H10A H 0.6329 0.2414 0.3844 0.040 Uiso 1 1 calc R . .
C11 C 0.5088(4) 0.1789(3) 0.33161(16) 0.0211(6) Uani 1 1 d . . .
C12 C 0.3580(4) 0.2718(3) 0.35828(16) 0.0221(6) Uani 1 1 d . . .
C13 C 0.3382(5) 0.3667(4) 0.4052(2) 0.0367(9) Uani 1 1 d . . .
H13A H 0.4212 0.3744 0.4197 0.044 Uiso 1 1 calc R . .
C14 C 0.1959(5) 0.4485(4) 0.4299(2) 0.0408(10) Uani 1 1 d . . .
H14A H 0.1816 0.5122 0.4611 0.049 Uiso 1 1 calc R . .
C15 C 0.0741(5) 0.4355(4) 0.40822(18) 0.0327(8) Uani 1 1 d . . .
H15A H -0.0235 0.4899 0.4243 0.039 Uiso 1 1 calc R . .
C16 C 0.1011(4) 0.3396(4) 0.36190(17) 0.0276(7) Uani 1 1 d . . .
H16A H 0.0192 0.3296 0.3478 0.033 Uiso 1 1 calc R . .
C17 C 1.3781(4) -0.2464(4) 0.08016(17) 0.0255(7) Uani 1 1 d . . .
H17A H 1.4579 -0.2235 0.0846 0.031 Uiso 1 1 calc R . .
C18 C 1.4104(4) -0.3787(4) 0.06589(17) 0.0281(7) Uani 1 1 d . . .
H18A H 1.5095 -0.4432 0.0605 0.034 Uiso 1 1 calc R . .
C19 C 1.2924(4) -0.4127(4) 0.0599(2) 0.0324(8) Uani 1 1 d . . .
H19A H 1.3107 -0.5012 0.0503 0.039 Uiso 1 1 calc R . .
C20 C 1.1467(4) -0.3150(4) 0.06812(19) 0.0305(8) Uani 1 1 d . . .
H20A H 1.0656 -0.3367 0.0647 0.037 Uiso 1 1 calc R . .
C21 C 1.1233(4) -0.1831(4) 0.08162(16) 0.0233(7) Uani 1 1 d . . .
C22 C 0.9690(4) -0.0709(4) 0.08811(16) 0.0242(7) Uani 1 1 d . . .
C23 C 0.8471(4) -0.0788(4) 0.0619(2) 0.0358(9) Uani 1 1 d . . .
H23A H 0.8593 -0.1565 0.0411 0.043 Uiso 1 1 calc R . .
C24 C 0.7078(4) 0.0303(5) 0.0673(2) 0.0393(9) Uani 1 1 d . . .
H24A H 0.6246 0.0265 0.0507 0.047 Uiso 1 1 calc R . .
C25 C 0.6934(4) 0.1448(4) 0.09747(19) 0.0355(9) Uani 1 1 d . . .
H25A H 0.6016 0.2209 0.1004 0.043 Uiso 1 1 calc R . .
C26 C 0.8191(4) 0.1430(4) 0.12306(19) 0.0342(8) Uani 1 1 d . . .
H26A H 0.8091 0.2198 0.1440 0.041 Uiso 1 1 calc R . .
C27 C 0.1675(5) 0.1163(4) 0.5085(2) 0.0401(9) Uani 1 1 d . . .
H27A H 0.0877 0.1135 0.4882 0.048 Uiso 1 1 calc R . .
C28 C 0.1349(6) 0.1960(4) 0.5627(2) 0.0437(10) Uani 1 1 d . . .
H28A H 0.0361 0.2435 0.5797 0.052 Uiso 1 1 calc R . .
C29 C 0.2535(6) 0.2033(4) 0.5911(2) 0.0415(10) Uani 1 1 d . . .
H29A H 0.2352 0.2590 0.6268 0.050 Uiso 1 1 calc R . .
C30 C 0.3981(5) 0.1284(4) 0.56667(18) 0.0347(9) Uani 1 1 d . . .
H30A H 0.4786 0.1330 0.5854 0.042 Uiso 1 1 calc R . .
C31 C 0.4231(5) 0.0448(4) 0.51318(17) 0.0290(8) Uani 1 1 d . . .

loop_
_atom_site_aniso_label
_atom_site_aniso_U_11
_atom_site_aniso_U_22
_atom_site_aniso_U_33
_atom_site_aniso_U_23
_atom_site_aniso_U_13
_atom_site_aniso_U_12
Gd1 0.00601(7) 0.01264(8) 0.01967(8) -0.00322(5) -0.00081(5) -0.00260(5)
Cr1 0.0054(2) 0.0134(2) 0.0214(2) -0.00379(17) 0.00052(17) -0.00253(17)
O1 0.0237(12) 0.0242(12) 0.0319(12) 0.0057(9) -0.0110(10) -0.0167(10)
O2 0.0439(16) 0.0347(14) 0.0227(11) -0.0001(10) -0.0048(11) -0.0286(13)
O3 0.0240(12) 0.0200(11) 0.0249(11) -0.0038(9) -0.0032(9) -0.0100(10)
O4 0.0123(10) 0.0201(11) 0.0269(11) -0.0042(9) -0.0025(9) -0.0083(9)
O5 0.0223(12) 0.0305(13) 0.0255(12) 0.0044(10) -0.0019(10) -0.0082(11)
O6 0.0147(11) 0.0224(12) 0.0532(16) -0.0081(11) -0.0023(11) -0.0089(10)
O7 0.049(4) 0.065(4) 0.035(3) 0.000(3) -0.006(3) -0.025(3)
O8 0.059(5) 0.040(3) 0.044(3) 0.003(2) -0.012(3) -0.029(3)
O7' 0.079(8) 0.101(8) 0.079(7) 0.006(6) 0.001(6) -0.006(6)
O8' 0.037(4) 0.028(3) 0.033(3) -0.004(2) -0.001(3) -0.016(3)
N1 0.0110(12) 0.0194(13) 0.0345(15) -0.0050(11) -0.0026(11) -0.0035(11)
N2 0.049(2) 0.057(2) 0.0281(16) -0.0055(15) 0.0038(15) -0.029(2)
N3 0.0225(15) 0.0375(18) 0.054(2) -0.0105(15) -0.0027(15) -0.0158(14)
N4 0.0143(12) 0.0210(14) 0.0288(14) -0.0054(11) -0.0029(11) -0.0066(11)
N5 0.0278(16) 0.0432(19) 0.0268(15) -0.0021(13) -0.0010(13) -0.0155(15)
N6 0.0217(14) 0.0276(15) 0.0356(16) 0.0015(12) -0.0053(12) -0.0147(13)
N7 0.0152(12) 0.0209(13) 0.0222(12) 0.0011(10) -0.0031(10) -0.0091(11)
N8 0.0201(13) 0.0185(13) 0.0217(13) -0.0068(10) -0.0017(11) -0.0028(11)
N9 0.0188(13) 0.0261(15) 0.0252(13) -0.0062(11) -0.0018(11) -0.0094(12)
N10 0.0201(14) 0.0311(16) 0.0363(16) -0.0119(13) -0.0040(12) -0.0070(13)
N11 0.043(2) 0.0368(18) 0.0247(14) -0.0016(13) -0.0050(14) -0.0200(16)
C1 0.0109(13) 0.0223(16) 0.0249(15) -0.0046(12) 0.0002(11) -0.0076(12)
C2 0.0178(15) 0.0252(17) 0.0276(16) -0.0056(13) 0.0016(13) -0.0092(13)
C3 0.0123(14) 0.0200(15) 0.0322(16) -0.0083(13) 0.0018(12) -0.0058(12)
C4 0.0079(12) 0.0177(14) 0.0246(14) -0.0045(11) -0.0016(11) -0.0042(11)
C5 0.0101(13) 0.0239(16) 0.0285(16) -0.0047(13) -0.0011(12) -0.0059(12)
C6 0.0139(14) 0.0178(15) 0.0242(15) -0.0023(11) -0.0003(12) -0.0058(12)
C7 0.0148(15) 0.0282(17) 0.0330(17) 0.0000(14) 0.0001(13) -0.0107(14)
C8 0.0147(15) 0.036(2) 0.045(2) 0.0055(16) -0.0022(15) -0.0127(15)
C9 0.0220(17) 0.042(2) 0.053(2) 0.0097(18) -0.0169(17) -0.0211(17)
C10 0.032(2) 0.034(2) 0.045(2) 0.0022(16) -0.0156(17) -0.0230(17)
C11 0.0213(15) 0.0216(15) 0.0250(15) 0.0026(12) -0.0065(13) -0.0133(13)
C12 0.0263(17) 0.0211(16) 0.0226(15) -0.0003(12) -0.0047(13) -0.0129(14)
C13 0.042(2) 0.040(2) 0.039(2) -0.0145(17) -0.0014(18) -0.025(2)
C14 0.055(3) 0.037(2) 0.037(2) -0.0207(17) 0.0077(19) -0.024(2)
C15 0.037(2) 0.0247(18) 0.0289(17) -0.0099(14) 0.0039(16) -0.0050(16)
C16 0.0248(17) 0.0266(18) 0.0248(16) -0.0079(13) -0.0025(13) -0.0027(14)
C17 0.0184(15) 0.0316(18) 0.0268(16) -0.0085(14) -0.0020(13) -0.0092(14)
C18 0.0244(17) 0.0254(17) 0.0292(17) -0.0074(14) -0.0015(14) -0.0040(14)
C19 0.034(2) 0.0235(18) 0.040(2) -0.0070(15) -0.0017(16) -0.0111(16)
C20 0.0269(18) 0.0319(19) 0.0395(19) -0.0096(16) -0.0013(15) -0.0173(16)
C21 0.0210(16) 0.0271(17) 0.0236(15) -0.0050(13) -0.0011(13) -0.0110(14)
C22 0.0199(16) 0.0310(18) 0.0234(15) -0.0031(13) -0.0016(13) -0.0118(14)
C23 0.0270(19) 0.039(2) 0.045(2) -0.0097(17) -0.0092(17) -0.0139(17)
C24 0.0215(18) 0.053(3) 0.044(2) -0.0030(19) -0.0116(17) -0.0146(18)
C25 0.0193(17) 0.046(2) 0.0329(19) -0.0044(17) -0.0032(15) -0.0051(16)
C26 0.0232(18) 0.035(2) 0.038(2) -0.0122(16) -0.0045(15) -0.0027(16)
C27 0.045(2) 0.043(2) 0.036(2) -0.0013(17) -0.0040(18) -0.021(2)
C28 0.048(3) 0.039(2) 0.038(2) 0.0013(18) 0.0020(19) -0.013(2)
C29 0.059(3) 0.030(2) 0.0302(19) -0.0073(16) -0.0017(19) -0.012(2)
C30 0.049(2) 0.0292(19) 0.0268(17) -0.0036(15) -0.0061(17) -0.0153(18)
C31 0.045(2) 0.0256(18) 0.0198(15) 0.0006(13) -0.0054(15) -0.0173(17)

loop_
_atom_type_symbol
_atom_type_description
_atom_type_scat_dispersion_real
_atom_type_scat_dispersion_imag
_atom_type_scat_source
C C 0.0033 0.0016 'International Tables Vol C Tables 4.2.6.8 and 6.1.1.4'
H H 0.0000 0.0000 'International Tables Vol C Tables 4.2.6.8 and 6.1.1.4'
N N 0.0061 0.0033 'International Tables Vol C Tables 4.2.6.8 and 6.1.1.4'
O O 0.0106 0.0060 'International Tables Vol C Tables 4.2.6.8 and 6.1.1.4'
Cr Cr 0.3209 0.6236 'International Tables Vol C Tables 4.2.6.8 and 6.1.1.4'
Gd Gd -0.1653 3.9035 'International Tables Vol C Tables 4.2.6.8 and 6.1.1.4'

loop_
_geom_angle_atom_site_label_1
_geom_angle_atom_site_label_2
_geom_angle_atom_site_label_3
_geom_angle
_geom_angle_site_symmetry_1
_geom_angle_site_symmetry_3
O2 Gd1 O1 145.36(8) . .
O2 Gd1 O4 73.76(8) . .
O1 Gd1 O4 135.88(7) . .
O2 Gd1 O3 144.41(8) . .
O1 Gd1 O3 70.21(8) . .
O4 Gd1 O3 73.58(7) . .
O2 Gd1 N4 101.90(9) . .
O1 Gd1 N4 77.75(8) . .
O4 Gd1 N4 72.66(8) . .
O3 Gd1 N4 81.42(8) . .
O2 Gd1 N1 80.20(9) . .
O1 Gd1 N1 119.96(9) . .
O4 Gd1 N1 74.64(8) . .
O3 Gd1 N1 77.89(8) . .
N4 Gd1 N1 145.06(9) . .
O2 Gd1 N7 85.53(8) . .
O1 Gd1 N7 73.32(8) . .
O4 Gd1 N7 147.68(8) . .
O3 Gd1 N7 116.27(8) . .
N4 Gd1 N7 137.18(9) . .
N1 Gd1 N7 77.63(9) . .
O2 Gd1 N8 70.55(8) . .
O1 Gd1 N8 75.53(8) . .
O4 Gd1 N8 127.77(8) . .
O3 Gd1 N8 143.29(8) . .
N4 Gd1 N8 78.82(8) . .
N1 Gd1 N8 132.54(9) . .
N7 Gd1 N8 63.91(9) . .
C3 Cr1 C2 90.91(13) . .
C3 Cr1 C4 86.09(12) . .
C2 Cr1 C4 90.05(13) . .
C3 Cr1 C1 88.70(12) . .
C2 Cr1 C1 89.74(13) . .
C4 Cr1 C1 174.78(12) . .
C3 Cr1 C5 87.61(13) . .
C2 Cr1 C5 177.90(12) . .
C4 Cr1 C5 88.36(12) . .
C1 Cr1 C5 91.72(12) . .
C3 Cr1 C6 179.17(13) . .
C2 Cr1 C6 88.94(13) . .
C4 Cr1 C6 93.09(12) . .
C1 Cr1 C6 92.12(12) . .
C5 Cr1 C6 92.52(12) . .
C1 N1 Gd1 176.0(3) . .
C4 N4 Gd1 165.0(2) 1_465 .
C7 N7 C11 117.7(3) . .
C7 N7 Gd1 121.0(2) . .
C11 N7 Gd1 121.4(2) . .
C16 N8 C12 117.9(3) . .
C16 N8 Gd1 121.7(2) . .
C12 N8 Gd1 120.4(2) . .
C17 N9 C21 118.2(3) . .
C22 N10 C26 117.5(3) . .
C27 N11 C31 118.2(3) . .
N1 C1 Cr1 174.8(3) . .
N2 C2 Cr1 178.2(3) . .
N3 C3 Cr1 177.6(3) . .
N4 C4 Cr1 171.8(3) 1_645 .
N5 C5 Cr1 176.0(3) . .
N6 C6 Cr1 177.8(3) . .
N7 C7 C8 123.5(3) . .
C9 C8 C7 119.1(4) . .
C8 C9 C10 118.9(3) . .
C9 C10 C11 119.6(3) . .
N7 C11 C10 121.3(3) . .
N7 C11 C12 117.2(3) . .
C10 C11 C12 121.5(3) . .
N8 C12 C13 121.2(3) . .
N8 C12 C11 117.0(3) . .
C13 C12 C11 121.8(3) . .
C14 C13 C12 119.7(4) . .
C13 C14 C15 119.5(3) . .
C14 C15 C16 118.0(4) . .
N8 C16 C15 123.6(4) . .
N9 C17 C18 123.4(3) . .
C19 C18 C17 118.2(3) . .
C18 C19 C20 119.6(3) . .
C19 C20 C21 118.7(3) . .
N9 C21 C20 121.8(3) . .
N9 C21 C22 116.6(3) . .
C20 C21 C22 121.5(3) . .
N10 C22 C23 122.1(3) . .
N10 C22 C21 116.4(3) . .
C23 C22 C21 121.6(3) . .
C24 C23 C22 119.0(4) . .
C25 C24 C23 119.3(4) . .
C26 C25 C24 117.9(4) . .
N10 C26 C25 124.2(4) . .
N11 C27 C28 123.8(4) . .
C27 C28 C29 117.8(4) . .
C30 C29 C28 119.9(4) . .
C29 C30 C31 119.1(4) . .
N11 C31 C30 121.1(4) . .
N11 C31 C31 117.0(4) . 2_656
C30 C31 C31 122.0(4) . 2_656

loop_
_geom_bond_atom_site_label_1
_geom_bond_atom_site_label_2
_geom_bond_distance
_geom_bond_site_symmetry_2
Gd1 O2 2.348(2) .
Gd1 O1 2.392(2) .
Gd1 O4 2.393(2) .
Gd1 O3 2.417(2) .
Gd1 N4 2.472(3) .
Gd1 N1 2.479(3) .
Gd1 N7 2.537(3) .
Gd1 N8 2.569(2) .
Cr1 C3 2.062(3) .
Cr1 C2 2.068(3) .
Cr1 C4 2.072(3) .
Cr1 C1 2.074(3) .
Cr1 C5 2.076(3) .
Cr1 C6 2.080(3) .
N1 C1 1.151(4) .
N2 C2 1.147(4) .
N3 C3 1.139(4) .
N4 C4 1.145(4) 1_465
N5 C5 1.145(4) .
N6 C6 1.138(4) .
N7 C7 1.347(4) .
N7 C11 1.349(4) .
N8 C16 1.343(4) .
N8 C12 1.348(4) .
N9 C17 1.334(4) .
N9 C21 1.342(4) .
N10 C22 1.336(4) .
N10 C26 1.338(5) .
N11 C27 1.338(5) .
N11 C31 1.346(5) .
C4 N4 1.145(4) 1_645
C7 C8 1.377(5) .
C8 C9 1.364(6) .
C9 C10 1.381(6) .
C10 C11 1.402(4) .
C11 C12 1.473(5) .
C12 C13 1.394(5) .
C13 C14 1.370(6) .
C14 C15 1.376(6) .
C15 C16 1.378(5) .
C17 C18 1.379(5) .
C18 C19 1.374(5) .
C19 C20 1.378(5) .
C20 C21 1.393(5) .
C21 C22 1.491(5) .
C22 C23 1.391(5) .
C23 C24 1.380(6) .
C24 C25 1.376(6) .
C25 C26 1.374(5) .
C27 C28 1.370(6) .
C28 C29 1.380(7) .
C29 C30 1.367(6) .
C30 C31 1.398(5) .
C31 C31 1.481(8) 2_656

loop_
_geom_hbond_atom_site_label_D
_geom_hbond_atom_site_label_H
_geom_hbond_atom_site_label_A
_geom_hbond_distance_DH
_geom_hbond_distance_HA
_geom_hbond_distance_DA
_geom_hbond_angle_DHA
_geom_hbond_site_symmetry_A
O1 H1A O5 0.85 2.01 2.808(3) 155.7 .
O1 H1B N6 0.85 1.95 2.787(4) 166.1 1_565
O2 H2A O8 0.85 1.74 2.579(6) 171.4 .
O2 H2A O8' 0.85 2.01 2.795(6) 153.3 .
O2 H2B N11 0.85 1.94 2.789(4) 172.1 .
O3 H3A O5 0.85 1.98 2.783(3) 156.0 .
O3 H3B N9 0.85 1.95 2.768(3) 161.9 1_455
O4 H4A N10 0.85 2.02 2.869(4) 178.2 1_455
O4 H4B O6 0.85 1.89 2.729(3) 168.2 .
O5 H5A N5 0.85 1.96 2.801(4) 169.6 2_655
O5 H5B N5 0.85 2.35 3.205(4) 179.1 1_465
O6 H6A N6 0.85 2.29 3.130(4) 172.6 .
O6 H6B N3 0.85 1.92 2.743(4) 162.3 1_455
O7 H7B N2 0.85 2.17 2.853(6) 136.8 2_646
O8 H8A O7' 0.85 2.02 2.507(11) 115.4 .
O8 H8B O6 0.85 2.10 2.779(6) 136.5 .
O7' H7A' N2 0.85 2.16 3.003(11) 171.9 2_646
O7' H7B' O8' 0.85 2.27 2.866(12) 126.9 .
O8' H8C' O7' 0.85 2.02 2.866(12) 175.4 .
O8' H8D' O6 0.85 1.93 2.725(7) 155.8 .

loop_
_geom_torsion_atom_site_label_1
_geom_torsion_atom_site_label_2
_geom_torsion_atom_site_label_3
_geom_torsion_atom_site_label_4
_geom_torsion
_geom_torsion_site_symmetry_4
O2 Gd1 N1 C1 -18(4) .
O1 Gd1 N1 C1 132(4) .
O4 Gd1 N1 C1 -94(4) .
O3 Gd1 N1 C1 -170(4) .
N4 Gd1 N1 C1 -115(4) .
N7 Gd1 N1 C1 70(4) .
N8 Gd1 N1 C1 34(4) .
O2 Gd1 N4 C4 90.7(10) 1_465
O1 Gd1 N4 C4 -53.8(10) 1_465
O4 Gd1 N4 C4 159.3(10) 1_465
O3 Gd1 N4 C4 -125.3(10) 1_465
N1 Gd1 N4 C4 -179.4(9) 1_465
N7 Gd1 N4 C4 -5.6(11) 1_465
N8 Gd1 N4 C4 23.6(10) 1_465
O2 Gd1 N7 C7 108.9(2) .
O1 Gd1 N7 C7 -98.9(2) .
O4 Gd1 N7 C7 59.3(3) .
O3 Gd1 N7 C7 -41.7(3) .
N4 Gd1 N7 C7 -148.4(2) .
N1 Gd1 N7 C7 28.0(2) .
N8 Gd1 N7 C7 179.4(3) .
O2 Gd1 N7 C11 -72.2(2) .
O1 Gd1 N7 C11 80.0(2) .
O4 Gd1 N7 C11 -121.8(2) .
O3 Gd1 N7 C11 137.2(2) .
N4 Gd1 N7 C11 30.5(3) .
N1 Gd1 N7 C11 -153.1(2) .
N8 Gd1 N7 C11 -1.7(2) .
O2 Gd1 N8 C16 -83.3(3) .
O1 Gd1 N8 C16 103.8(3) .
O4 Gd1 N8 C16 -33.7(3) .
O3 Gd1 N8 C16 82.4(3) .
N4 Gd1 N8 C16 23.8(3) .
N1 Gd1 N8 C16 -138.6(2) .
N7 Gd1 N8 C16 -177.9(3) .
O2 Gd1 N8 C12 97.2(2) .
O1 Gd1 N8 C12 -75.7(2) .
O4 Gd1 N8 C12 146.8(2) .
O3 Gd1 N8 C12 -97.0(3) .
N4 Gd1 N8 C12 -155.7(3) .
N1 Gd1 N8 C12 41.9(3) .
N7 Gd1 N8 C12 2.6(2) .
Gd1 N1 C1 Cr1 -68(6) .
C3 Cr1 C1 N1 -15(3) .
C2 Cr1 C1 N1 76(3) .
C4 Cr1 C1 N1 -12(4) .
C5 Cr1 C1 N1 -103(3) .
C6 Cr1 C1 N1 165(3) .
C3 Cr1 C2 N2 114(11) .
C4 Cr1 C2 N2 -160(11) .
C1 Cr1 C2 N2 25(11) .
C5 Cr1 C2 N2 159(9) .
C6 Cr1 C2 N2 -67(11) .
C2 Cr1 C3 N3 117(8) .
C4 Cr1 C3 N3 27(8) .
C1 Cr1 C3 N3 -153(8) .
C5 Cr1 C3 N3 -61(8) .
C6 Cr1 C3 N3 38(15) .
C3 Cr1 C4 N4 5(2) 1_645
C2 Cr1 C4 N4 -86(2) 1_645
C1 Cr1 C4 N4 2(3) 1_645
C5 Cr1 C4 N4 93(2) 1_645
C6 Cr1 C4 N4 -175(2) 1_645
C3 Cr1 C5 N5 41(4) .
C2 Cr1 C5 N5 -4(7) .
C4 Cr1 C5 N5 -45(4) .
C1 Cr1 C5 N5 129(4) .
C6 Cr1 C5 N5 -138(4) .
C3 Cr1 C6 N6 124(10) .
C2 Cr1 C6 N6 45(8) .
C4 Cr1 C6 N6 135(8) .
C1 Cr1 C6 N6 -45(8) .
C5 Cr1 C6 N6 -137(8) .
C11 N7 C7 C8 -0.1(5) .
Gd1 N7 C7 C8 178.9(3) .
N7 C7 C8 C9 0.1(6) .
C7 C8 C9 C10 0.0(6) .
C8 C9 C10 C11 -0.2(6) .
C7 N7 C11 C10 -0.1(5) .
Gd1 N7 C11 C10 -179.0(2) .
C7 N7 C11 C12 179.8(3) .
Gd1 N7 C11 C12 0.8(4) .
C9 C10 C11 N7 0.2(5) .
C9 C10 C11 C12 -179.6(3) .
C16 N8 C12 C13 -1.8(5) .
Gd1 N8 C12 C13 177.7(3) .
C16 N8 C12 C11 177.2(3) .
Gd1 N8 C12 C11 -3.3(4) .
N7 C11 C12 N8 1.6(4) .
C10 C11 C12 N8 -178.6(3) .
N7 C11 C12 C13 -179.3(3) .
C10 C11 C12 C13 0.5(5) .
N8 C12 C13 C14 0.7(6) .
C11 C12 C13 C14 -178.3(4) .
C12 C13 C14 C15 0.2(6) .
C13 C14 C15 C16 -0.1(6) .
C12 N8 C16 C15 2.1(5) .
Gd1 N8 C16 C15 -177.4(3) .
C14 C15 C16 N8 -1.1(6) .
C21 N9 C17 C18 0.2(5) .
N9 C17 C18 C19 -0.5(5) .
C17 C18 C19 C20 0.0(5) .
C18 C19 C20 C21 0.7(6) .
C17 N9 C21 C20 0.7(5) .
C17 N9 C21 C22 -177.9(3) .
C19 C20 C21 N9 -1.1(5) .
C19 C20 C21 C22 177.3(3) .
C26 N10 C22 C23 -2.8(5) .
C26 N10 C22 C21 176.6(3) .
N9 C21 C22 N10 -20.0(4) .
C20 C21 C22 N10 161.4(3) .
N9 C21 C22 C23 159.3(3) .
C20 C21 C22 C23 -19.2(5) .
N10 C22 C23 C24 1.6(6) .
C21 C22 C23 C24 -177.7(4) .
C22 C23 C24 C25 0.9(6) .
C23 C24 C25 C26 -2.0(6) .
C22 N10 C26 C25 1.5(6) .
C24 C25 C26 N10 0.9(6) .
C31 N11 C27 C28 0.8(6) .
N11 C27 C28 C29 2.2(6) .
C27 C28 C29 C30 -2.4(6) .
C28 C29 C30 C31 -0.3(6) .
C27 N11 C31 C30 -3.6(5) .
C27 N11 C31 C31 176.3(4) 2_656
C29 C30 C31 N11 3.4(6) .
C29 C30 C31 C31 -176.6(4) 2_656
